data_4511152
loop_
_publ_author_name
'Liu, Xun-Gao'
'Wang, Li-Yan'
'Zhu, Xia'
'Li, Bao-Long'
'Zhang, Yong'

_publ_section_title
;
 Structural Versatility of Eight Zinc(II) Coordination Polymers
 Constructed with a Long Flexible Ligand 1,4-Bis(1,2,4-triazol-1-yl)butane
;
_journal_issue 9
_journal_name_full 'Crystal Growth &amp; Design'
_journal_page_first 3997
_journal_paper_doi 10.1021/cg900134f
_journal_volume 9
_journal_year 2009
_chemical_formula_sum 'C16 H26 N6 O9 Zn'
_chemical_formula_weight 511.80
_chemical_name_systematic
; 
 ? 
;
_space_group_IT_number 2
_symmetry_cell_setting triclinic
_symmetry_space_group_name_Hall '-P 1'
_symmetry_space_group_name_H-M 'P -1'
_atom_sites_solution_hydrogens geom
_atom_sites_solution_primary direct
_atom_sites_solution_secondary difmap
_audit_creation_method SHELXL-97
_cell_angle_alpha 105.566(3)
_cell_angle_beta 94.993(3)
_cell_angle_gamma 107.268(3)
_cell_formula_units_Z 2
_cell_length_a 9.3644(19)
_cell_length_b 10.929(3)
_cell_length_c 12.025(3)
_cell_measurement_reflns_used 4639
_cell_measurement_temperature 193(2)
_cell_measurement_theta_max 25.3491
_cell_measurement_theta_min 3.1099
_cell_volume 1113.4(5)
_computing_cell_refinement 'CrystalClear (Rigaku Corp., 2000)'
_computing_data_collection 'CrystalClear (Rigaku Corp., 2000)'
_computing_data_reduction 'CrystalClear (Rigaku Corp., 2000)'
_computing_molecular_graphics 'Bruker SHELXTL'
_computing_publication_material 'Bruker SHELXTL'
_computing_structure_refinement 'SHELXL-97 (Sheldrick, 1997)'
_computing_structure_solution 'SHELXS-97 (Sheldrick, 1990)'
_diffrn_ambient_temperature 193(2)
_diffrn_measured_fraction_theta_full 0.994
_diffrn_measured_fraction_theta_max 0.994
_diffrn_measurement_device_type 'Rigaku Mercury CCD'
_diffrn_measurement_method \w
_diffrn_radiation_monochromator graphite
_diffrn_radiation_source 'fine-focus sealed tube'
_diffrn_radiation_type MoK\a
_diffrn_radiation_wavelength 0.71070
_diffrn_reflns_av_R_equivalents 0.0189
_diffrn_reflns_av_sigmaI/netI 0.0217
_diffrn_reflns_limit_h_max 11
_diffrn_reflns_limit_h_min -10
_diffrn_reflns_limit_k_max 13
_diffrn_reflns_limit_k_min -11
_diffrn_reflns_limit_l_max 14
_diffrn_reflns_limit_l_min -14
_diffrn_reflns_number 11057
_diffrn_reflns_theta_full 25.35
_diffrn_reflns_theta_max 25.35
_diffrn_reflns_theta_min 3.11
_diffrn_standards_decay_% 0
_diffrn_standards_interval_count 0
_diffrn_standards_interval_time 0
_diffrn_standards_number 0
_exptl_absorpt_coefficient_mu 1.162
_exptl_absorpt_correction_T_max 0.8008
_exptl_absorpt_correction_T_min 0.5726
_exptl_absorpt_correction_type multi-scan
_exptl_absorpt_process_details Empirical
_exptl_crystal_colour Colorless
_exptl_crystal_density_diffrn 1.527
_exptl_crystal_density_method 'not measured'
_exptl_crystal_description Block
_exptl_crystal_F_000 532
_exptl_crystal_size_max 0.54
_exptl_crystal_size_mid 0.50
_exptl_crystal_size_min 0.20
_refine_diff_density_max 2.095
_refine_diff_density_min -0.671
_refine_diff_density_rms 0.096
_refine_ls_extinction_method none
_refine_ls_goodness_of_fit_ref 1.080
_refine_ls_hydrogen_treatment constr
_refine_ls_matrix_type full
_refine_ls_number_parameters 298
_refine_ls_number_reflns 4054
_refine_ls_number_restraints 0
_refine_ls_restrained_S_all 1.080
_refine_ls_R_factor_all 0.0486
_refine_ls_R_factor_gt 0.0463
_refine_ls_shift/su_max 0.000
_refine_ls_shift/su_mean 0.000
_refine_ls_structure_factor_coef Fsqd
_refine_ls_weighting_details 'calc w=1/[\s^2^(Fo^2^)+(0.0626P)^2^+2.7618P] where P=(Fo^2^+2Fc^2^)/3'
_refine_ls_weighting_scheme calc
_refine_ls_wR_factor_gt 0.1236
_refine_ls_wR_factor_ref 0.1257
_reflns_number_gt 3827
_reflns_number_total 4054
_reflns_threshold_expression >2sigma(I)
_cod_data_source_file cg900134f_si_002.cif
_cod_data_source_block {[Zn(btb)(bdc)](H2O)5}n_(5)
_cod_depositor_comments
;
The following automatic conversions were performed:

'_symmetry_cell_setting' value 'Triclinic' changed to 'triclinic'
according to
/usr/data/users/saulius/automatic-downloads/retrospective/ACS/lib/dictionaries/cif_core.dic
dictionary named 'cif_core.dic' version 2.4.2 from
2011-04-26.

'_exptl_absorpt_correction_type' value 'Multi-scan'
changed to 'multi-scan' according to
/usr/data/users/saulius/automatic-downloads/retrospective/ACS/lib/dictionaries/cif_core.dic
dictionary named 'cif_core.dic' version 2.4.2 from 2011-04-26.

Automatic conversion script
Id: cif_fix_values 2281 2013-09-26 08:29:07Z andrius 
;
_cod_original_cell_volume 1113.5(4)
_cod_original_sg_symbol_H-M P-1
_cod_database_code 4511152

loop_
_symmetry_equiv_pos_as_xyz
'x, y, z'
'-x, -y, -z'

loop_
_atom_site_label
_atom_site_type_symbol
_atom_site_fract_x
_atom_site_fract_y
_atom_site_fract_z
_atom_site_U_iso_or_equiv
_atom_site_adp_type
_atom_site_occupancy
_atom_site_symmetry_multiplicity
_atom_site_calc_flag
_atom_site_refinement_flags
Zn1 Zn 0.10537(4) 0.69493(3) 0.21007(3) 0.01767(14) Uani 1 1 d .
O1 O -0.1080(3) 0.5811(2) 0.1433(2) 0.0269(5) Uani 1 1 d .
O2 O -0.1540(3) 0.7735(3) 0.1733(2) 0.0360(6) Uani 1 1 d .
O3 O 0.1843(3) 0.7878(2) 0.0965(2) 0.0240(5) Uani 1 1 d .
O4 O 0.3839(3) 0.8623(3) 0.2386(2) 0.0341(6) Uani 1 1 d .
O5 O 0.3567(4) 0.2159(4) 0.6303(4) 0.0718(11) Uani 1 1 d .
O6 O 0.4169(4) 0.1162(4) 0.4094(3) 0.0639(10) Uani 1 1 d .
O7 O 0.5428(5) 0.3318(5) 0.3318(4) 0.0859(14) Uani 1 1 d .
O8 O 0.8307(6) 0.3961(5) 0.2817(5) 0.0979(16) Uani 1 1 d .
O9 O 0.0705(13) 0.4844(12) 0.4783(13) 0.123(4) Uani 0.50 1 d P
O10 O 0.6471(15) 0.5728(15) 0.4855(10) 0.127(4) Uani 0.50 1 d P
N1 N 0.0576(3) 0.8683(3) 0.5476(2) 0.0260(6) Uani 1 1 d .
N2 N 0.2083(4) 0.8869(4) 0.5726(3) 0.0453(9) Uani 1 1 d .
N3 N 0.1175(3) 0.7833(3) 0.3814(2) 0.0225(6) Uani 1 1 d .
N4 N -0.1815(3) 0.6697(3) 0.8635(2) 0.0212(6) Uani 1 1 d .
N5 N -0.3194(3) 0.5969(3) 0.7942(3) 0.0269(6) Uani 1 1 d .
N6 N -0.1825(3) 0.4636(3) 0.8089(2) 0.0202(6) Uani 1 1 d .
C1 C -0.0245(5) 0.9155(4) 0.6393(3) 0.0295(8) Uani 1 1 d .
H1A H -0.1290 0.9025 0.6028 0.035 Uiso 1 1 calc R
H1B H 0.0272 1.0130 0.6792 0.035 Uiso 1 1 calc R
C2 C -0.0319(4) 0.8405(4) 0.7289(3) 0.0294(8) Uani 1 1 d .
H2A H 0.0719 0.8606 0.7713 0.035 Uiso 1 1 calc R
H2B H -0.0751 0.7423 0.6886 0.035 Uiso 1 1 calc R
C3 C -0.1309(4) 0.8826(3) 0.8163(3) 0.0261(7) Uani 1 1 d .
H3A H -0.0913 0.9818 0.8520 0.031 Uiso 1 1 calc R
H3B H -0.2359 0.8575 0.7738 0.031 Uiso 1 1 calc R
C4 C -0.1341(4) 0.8168(3) 0.9132(3) 0.0273(8) Uani 1 1 d .
H4A H -0.0317 0.8509 0.9625 0.033 Uiso 1 1 calc R
H4B H -0.2057 0.8411 0.9638 0.033 Uiso 1 1 calc R
C5 C 0.2383(5) 0.8350(5) 0.4700(3) 0.0404(10) Uani 1 1 d .
H5A H 0.3370 0.8337 0.4586 0.048 Uiso 1 1 calc R
C6 C 0.0046(4) 0.8042(3) 0.4350(3) 0.0236(7) Uani 1 1 d .
H6A H -0.0984 0.7772 0.3979 0.028 Uiso 1 1 calc R
C7 C -0.3154(4) 0.4736(4) 0.7639(3) 0.0247(7) Uani 1 1 d .
H7A H -0.3977 0.3983 0.7150 0.030 Uiso 1 1 calc R
C8 C -0.1015(4) 0.5899(3) 0.8714(3) 0.0201(7) Uani 1 1 d .
H8A H -0.0015 0.6185 0.9150 0.024 Uiso 1 1 calc R
C9 C -0.1962(4) 0.6502(3) 0.1334(3) 0.0204(7) Uani 1 1 d .
C10 C -0.3542(3) 0.5716(3) 0.0658(3) 0.0181(6) Uani 1 1 d .
C11 C -0.4544(4) 0.6389(3) 0.0475(3) 0.0209(7) Uani 1 1 d .
H11A H -0.4233 0.7341 0.0799 0.025 Uiso 1 1 calc R
C12 C -0.5992(4) 0.5684(3) -0.0175(3) 0.0215(7) Uani 1 1 d .
H12A H -0.6670 0.6152 -0.0293 0.026 Uiso 1 1 calc R
C13 C 0.3240(4) 0.8568(3) 0.1409(3) 0.0213(7) Uani 1 1 d .
C14 C 0.4147(4) 0.9314(3) 0.0681(3) 0.0197(7) Uani 1 1 d .
C15 C 0.3538(4) 0.9129(4) -0.0476(3) 0.0274(8) Uani 1 1 d .
H15A H 0.2534 0.8527 -0.0807 0.033 Uiso 1 1 calc R
C16 C 0.4375(4) 0.9811(4) -0.1145(3) 0.0276(8) Uani 1 1 d .
H16A H 0.3940 0.9682 -0.1929 0.033 Uiso 1 1 calc R

loop_
_atom_site_aniso_label
_atom_site_aniso_U_11
_atom_site_aniso_U_22
_atom_site_aniso_U_33
_atom_site_aniso_U_23
_atom_site_aniso_U_13
_atom_site_aniso_U_12
Zn1 0.0165(2) 0.0186(2) 0.0177(2) 0.00741(15) 0.00401(14) 0.00356(15)
O1 0.0164(11) 0.0276(13) 0.0366(14) 0.0125(11) 0.0011(10) 0.0061(10)
O2 0.0278(14) 0.0234(14) 0.0439(16) 0.0014(12) -0.0102(12) 0.0026(11)
O3 0.0192(12) 0.0252(12) 0.0293(13) 0.0139(10) 0.0084(10) 0.0038(10)
O4 0.0321(14) 0.0415(15) 0.0258(13) 0.0191(12) 0.0063(11) 0.0001(12)
O5 0.052(2) 0.074(3) 0.064(2) -0.003(2) 0.0103(18) 0.0073(19)
O6 0.060(2) 0.080(3) 0.053(2) 0.0235(19) 0.0116(18) 0.022(2)
O7 0.078(3) 0.089(3) 0.105(4) 0.050(3) 0.015(3) 0.032(3)
O8 0.095(4) 0.093(4) 0.112(4) 0.058(3) 0.008(3) 0.019(3)
O9 0.114(9) 0.111(8) 0.205(13) 0.109(9) 0.055(9) 0.064(7)
O10 0.134(10) 0.170(13) 0.086(8) 0.056(8) 0.010(7) 0.053(9)
N1 0.0300(16) 0.0289(16) 0.0187(14) 0.0088(12) 0.0064(12) 0.0073(13)
N2 0.0302(18) 0.071(3) 0.0232(17) 0.0056(17) 0.0019(14) 0.0088(17)
N3 0.0216(14) 0.0257(15) 0.0189(14) 0.0075(11) 0.0029(11) 0.0056(12)
N4 0.0237(14) 0.0215(14) 0.0204(14) 0.0089(11) 0.0065(11) 0.0076(12)
N5 0.0239(15) 0.0301(16) 0.0299(16) 0.0125(13) 0.0041(12) 0.0110(13)
N6 0.0171(13) 0.0224(14) 0.0225(14) 0.0102(11) 0.0043(11) 0.0056(11)
C1 0.043(2) 0.0280(18) 0.0230(18) 0.0102(15) 0.0128(16) 0.0155(16)
C2 0.040(2) 0.034(2) 0.0241(18) 0.0157(15) 0.0132(16) 0.0182(17)
C3 0.038(2) 0.0203(17) 0.0242(17) 0.0086(14) 0.0106(15) 0.0123(15)
C4 0.041(2) 0.0218(17) 0.0214(17) 0.0063(14) 0.0118(15) 0.0117(15)
C5 0.0251(19) 0.064(3) 0.0248(19) 0.0081(19) 0.0028(16) 0.0103(19)
C6 0.0238(17) 0.0268(18) 0.0195(16) 0.0089(14) 0.0047(13) 0.0055(14)
C7 0.0204(16) 0.0269(18) 0.0262(17) 0.0100(14) 0.0017(14) 0.0058(14)
C8 0.0197(16) 0.0223(16) 0.0193(15) 0.0090(13) 0.0048(13) 0.0058(13)
C9 0.0181(16) 0.0259(18) 0.0171(15) 0.0085(13) 0.0050(12) 0.0052(13)
C10 0.0145(14) 0.0217(16) 0.0182(15) 0.0073(13) 0.0052(12) 0.0043(12)
C11 0.0190(16) 0.0192(15) 0.0229(16) 0.0048(13) 0.0050(13) 0.0054(13)
C12 0.0178(16) 0.0228(17) 0.0262(17) 0.0082(13) 0.0054(13) 0.0093(13)
C13 0.0235(17) 0.0185(16) 0.0242(17) 0.0085(13) 0.0104(14) 0.0068(13)
C14 0.0200(16) 0.0177(15) 0.0226(16) 0.0088(13) 0.0080(13) 0.0044(13)
C15 0.0178(16) 0.0312(19) 0.0267(18) 0.0127(15) 0.0001(14) -0.0032(14)
C16 0.0251(18) 0.0313(19) 0.0215(17) 0.0118(15) 0.0012(14) -0.0001(15)

loop_
_atom_type_symbol
_atom_type_description
_atom_type_scat_dispersion_real
_atom_type_scat_dispersion_imag
_atom_type_scat_source
C C 0.0033 0.0016 'International Tables Vol C Tables 4.2.6.8 and 6.1.1.4'
H H 0.0000 0.0000 'International Tables Vol C Tables 4.2.6.8 and 6.1.1.4'
N N 0.0061 0.0033 'International Tables Vol C Tables 4.2.6.8 and 6.1.1.4'
O O 0.0106 0.0060 'International Tables Vol C Tables 4.2.6.8 and 6.1.1.4'
Zn Zn 0.2839 1.4301 'International Tables Vol C Tables 4.2.6.8 and 6.1.1.4'

loop_
_geom_angle_atom_site_label_1
_geom_angle_atom_site_label_2
_geom_angle_atom_site_label_3
_geom_angle
_geom_angle_site_symmetry_1
_geom_angle_site_symmetry_3
O1 Zn1 O3 107.77(10) . .
O1 Zn1 N3 107.76(11) . .
O3 Zn1 N3 125.85(11) . .
O1 Zn1 N6 94.33(11) . 2_566
O3 Zn1 N6 107.66(10) . 2_566
N3 Zn1 N6 108.92(11) . 2_566
C9 O1 Zn1 112.9(2) . .
C13 O3 Zn1 106.0(2) . .
C6 N1 N2 110.2(3) . .
C6 N1 C1 128.6(3) . .
N2 N1 C1 121.3(3) . .
C5 N2 N1 102.7(3) . .
C6 N3 C5 103.2(3) . .
C6 N3 Zn1 127.3(2) . .
C5 N3 Zn1 129.6(3) . .
C8 N4 N5 110.1(3) . .
C8 N4 C4 128.2(3) . .
N5 N4 C4 121.6(3) . .
C7 N5 N4 103.1(3) . .
C8 N6 C7 103.4(3) . .
C8 N6 Zn1 124.2(2) . 2_566
C7 N6 Zn1 132.4(2) . 2_566
N1 C1 C2 111.6(3) . .
N1 C1 H1A 109.3 . .
C2 C1 H1A 109.3 . .
N1 C1 H1B 109.3 . .
C2 C1 H1B 109.3 . .
H1A C1 H1B 108.0 . .
C1 C2 C3 110.1(3) . .
C1 C2 H2A 109.6 . .
C3 C2 H2A 109.6 . .
C1 C2 H2B 109.6 . .
C3 C2 H2B 109.6 . .
H2A C2 H2B 108.2 . .
C4 C3 C2 112.3(3) . .
C4 C3 H3A 109.1 . .
C2 C3 H3A 109.1 . .
C4 C3 H3B 109.1 . .
C2 C3 H3B 109.1 . .
H3A C3 H3B 107.9 . .
N4 C4 C3 110.8(3) . .
N4 C4 H4A 109.5 . .
C3 C4 H4A 109.5 . .
N4 C4 H4B 109.5 . .
C3 C4 H4B 109.5 . .
H4A C4 H4B 108.1 . .
N2 C5 N3 114.4(4) . .
N2 C5 H5A 122.8 . .
N3 C5 H5A 122.8 . .
N1 C6 N3 109.6(3) . .
N1 C6 H6A 125.2 . .
N3 C6 H6A 125.2 . .
N5 C7 N6 113.8(3) . .
N5 C7 H7A 123.1 . .
N6 C7 H7A 123.1 . .
N4 C8 N6 109.6(3) . .
N4 C8 H8A 125.2 . .
N6 C8 H8A 125.2 . .
O2 C9 O1 122.9(3) . .
O2 C9 C10 120.9(3) . .
O1 C9 C10 116.2(3) . .
C11 C10 C12 119.3(3) . 2_465
C11 C10 C9 119.8(3) . .
C12 C10 C9 120.9(3) 2_465 .
C12 C11 C10 120.6(3) . .
C12 C11 H11A 119.7 . .
C10 C11 H11A 119.7 . .
C11 C12 C10 120.1(3) . 2_465
C11 C12 H12A 119.9 . .
C10 C12 H12A 119.9 2_465 .
O4 C13 O3 122.5(3) . .
O4 C13 C14 120.5(3) . .
O3 C13 C14 117.0(3) . .
C16 C14 C15 118.7(3) 2_675 .
C16 C14 C13 120.4(3) 2_675 .
C15 C14 C13 120.9(3) . .
C16 C15 C14 120.8(3) . .
C16 C15 H15A 119.6 . .
C14 C15 H15A 119.6 . .
C15 C16 C14 120.5(3) . 2_675
C15 C16 H16A 119.8 . .
C14 C16 H16A 119.8 2_675 .

loop_
_geom_bond_atom_site_label_1
_geom_bond_atom_site_label_2
_geom_bond_distance
_geom_bond_site_symmetry_2
Zn1 O1 1.973(2) .
Zn1 O3 1.979(2) .
Zn1 N3 2.004(3) .
Zn1 N6 2.033(3) 2_566
O1 C9 1.292(4) .
O2 C9 1.227(4) .
O3 C13 1.281(4) .
O4 C13 1.236(4) .
O9 O9 1.56(2) 2_566
N1 C6 1.318(4) .
N1 N2 1.359(5) .
N1 C1 1.466(4) .
N2 C5 1.305(5) .
N3 C6 1.330(4) .
N3 C5 1.350(5) .
N4 C8 1.323(4) .
N4 N5 1.357(4) .
N4 C4 1.467(4) .
N5 C7 1.311(5) .
N6 C8 1.330(4) .
N6 C7 1.360(4) .
N6 Zn1 2.033(3) 2_566
C1 C2 1.514(5) .
C1 H1A 0.9900 .
C1 H1B 0.9900 .
C2 C3 1.529(5) .
C2 H2A 0.9900 .
C2 H2B 0.9900 .
C3 C4 1.523(5) .
C3 H3A 0.9900 .
C3 H3B 0.9900 .
C4 H4A 0.9900 .
C4 H4B 0.9900 .
C5 H5A 0.9500 .
C6 H6A 0.9500 .
C7 H7A 0.9500 .
C8 H8A 0.9500 .
C9 C10 1.500(4) .
C10 C11 1.390(5) .
C10 C12 1.397(5) 2_465
C11 C12 1.384(5) .
C11 H11A 0.9500 .
C12 C10 1.397(5) 2_465
C12 H12A 0.9500 .
C13 C14 1.502(4) .
C14 C16 1.391(5) 2_675
C14 C15 1.394(5) .
C15 C16 1.379(5) .
C15 H15A 0.9500 .
C16 C14 1.391(5) 2_675
C16 H16A 0.9500 .

loop_
_geom_torsion_atom_site_label_1
_geom_torsion_atom_site_label_2
_geom_torsion_atom_site_label_3
_geom_torsion_atom_site_label_4
_geom_torsion
_geom_torsion_site_symmetry_1
_geom_torsion_site_symmetry_4
O3 Zn1 O1 C9 -65.6(2) . .
N3 Zn1 O1 C9 72.8(2) . .
N6 Zn1 O1 C9 -175.7(2) 2_566 .
O1 Zn1 O3 C13 -177.9(2) . .
N3 Zn1 O3 C13 53.3(2) . .
N6 Zn1 O3 C13 -77.2(2) 2_566 .
C6 N1 N2 C5 1.9(5) . .
C1 N1 N2 C5 -178.6(4) . .
O1 Zn1 N3 C6 -22.1(3) . .
O3 Zn1 N3 C6 106.7(3) . .
N6 Zn1 N3 C6 -123.3(3) 2_566 .
O1 Zn1 N3 C5 157.5(3) . .
O3 Zn1 N3 C5 -73.7(4) . .
N6 Zn1 N3 C5 56.4(4) 2_566 .
C8 N4 N5 C7 0.5(4) . .
C4 N4 N5 C7 177.2(3) . .
C6 N1 C1 C2 113.8(4) . .
N2 N1 C1 C2 -65.6(5) . .
N1 C1 C2 C3 -174.6(3) . .
C1 C2 C3 C4 -176.4(3) . .
C8 N4 C4 C3 115.6(4) . .
N5 N4 C4 C3 -60.5(4) . .
C2 C3 C4 N4 -54.7(4) . .
N1 N2 C5 N3 -0.6(5) . .
C6 N3 C5 N2 -0.8(5) . .
Zn1 N3 C5 N2 179.5(3) . .
N2 N1 C6 N3 -2.5(4) . .
C1 N1 C6 N3 178.1(3) . .
C5 N3 C6 N1 1.9(4) . .
Zn1 N3 C6 N1 -178.3(2) . .
N4 N5 C7 N6 -0.5(4) . .
C8 N6 C7 N5 0.4(4) . .
Zn1 N6 C7 N5 -177.5(2) 2_566 .
N5 N4 C8 N6 -0.2(4) . .
C4 N4 C8 N6 -176.7(3) . .
C7 N6 C8 N4 -0.1(3) . .
Zn1 N6 C8 N4 178.0(2) 2_566 .
Zn1 O1 C9 O2 -7.5(4) . .
Zn1 O1 C9 C10 170.5(2) . .
O2 C9 C10 C11 0.3(5) . .
O1 C9 C10 C11 -177.7(3) . .
O2 C9 C10 C12 178.2(3) . 2_465
O1 C9 C10 C12 0.2(4) . 2_465
C12 C10 C11 C12 0.2(5) 2_465 .
C9 C10 C11 C12 178.1(3) . .
C10 C11 C12 C10 -0.2(5) . 2_465
Zn1 O3 C13 O4 -3.1(4) . .
Zn1 O3 C13 C14 176.3(2) . .
O4 C13 C14 C16 -6.9(5) . 2_675
O3 C13 C14 C16 173.7(3) . 2_675
O4 C13 C14 C15 172.1(3) . .
O3 C13 C14 C15 -7.3(5) . .
C16 C14 C15 C16 -0.7(6) 2_675 .
C13 C14 C15 C16 -179.7(3) . .
C14 C15 C16 C14 0.7(6) . 2_675
